data_7062736
loop_
_publ_author_name
'Yu, Jingwen'
'Song, Luna'
'Wang, Yeshuang'
'Li, Haowen'
'Liu, Jiawen'
'Wu, Mengmeng'
'Feng, Yu'
'Mi, Jie'

_publ_section_title
;
 Three novel indole-bearing porous organic polymers for efficient iodine
 capture from both vapor and organic phases
;
_journal_issue 38
_journal_name_full 'New Journal of Chemistry'
_journal_page_first 18070
_journal_page_last 18085
_journal_paper_doi 10.1039/D3NJ03233G
_journal_volume 47
_journal_year 2023
_chemical_formula_moiety 'C40 H30 N4'
_chemical_formula_sum 'C40 H30 N4'
_chemical_formula_weight 566.68
_space_group_crystal_system triclinic
_space_group_IT_number 2
_space_group_name_Hall '-P 1'
_space_group_name_H-M_alt 'P -1'
_atom_sites_solution_hydrogens geom
_atom_sites_solution_primary dual
_audit_creation_date 2022-07-06
_audit_creation_method
;
Olex2 1.5
(compiled 2021.12.09 svn.r5202d8cf for OlexSys, GUI svn.r6439)
;
_audit_update_record
;
2022-07-11 deposited with the CCDC.	2023-09-04 downloaded from the CCDC.
;
_cell_angle_alpha 66.0230(10)
_cell_angle_beta 78.933(2)
_cell_angle_gamma 67.3370(10)
_cell_formula_units_Z 2
_cell_length_a 11.2613(5)
_cell_length_b 12.2335(5)
_cell_length_c 14.3259(6)
_cell_measurement_reflns_used 9870
_cell_measurement_temperature 150.00
_cell_measurement_theta_max 57.016
_cell_measurement_theta_min 2.939
_cell_volume 1662.60(12)
_computing_cell_refinement 'SAINT V8.40B (?, 2016)'
_computing_data_reduction 'SAINT V8.40B (?, 2016)'
_computing_molecular_graphics 'Olex2 1.5 (Dolomanov et al., 2009)'
_computing_publication_material 'Olex2 1.5 (Dolomanov et al., 2009)'
_computing_structure_refinement 'SHELXL 2018/3 (Sheldrick, 2015)'
_computing_structure_solution 'SHELXT 2014/5 (Sheldrick, 2014)'
_diffrn_ambient_temperature 150.00
_diffrn_measured_fraction_theta_full 0.996
_diffrn_measured_fraction_theta_max 0.992
_diffrn_measurement_device_type 'Bruker APEX-II CCD'
_diffrn_measurement_method '\f and \w scans'
_diffrn_radiation_monochromator graphite
_diffrn_radiation_type MoK\a
_diffrn_radiation_wavelength 0.71073
_diffrn_reflns_av_R_equivalents 0.0373
_diffrn_reflns_av_unetI/netI 0.0395
_diffrn_reflns_Laue_measured_fraction_full 0.996
_diffrn_reflns_Laue_measured_fraction_max 0.992
_diffrn_reflns_limit_h_max 14
_diffrn_reflns_limit_h_min -14
_diffrn_reflns_limit_k_max 15
_diffrn_reflns_limit_k_min -14
_diffrn_reflns_limit_l_max 17
_diffrn_reflns_limit_l_min -17
_diffrn_reflns_number 22987
_diffrn_reflns_point_group_measured_fraction_full 0.996
_diffrn_reflns_point_group_measured_fraction_max 0.992
_diffrn_reflns_theta_full 25.242
_diffrn_reflns_theta_max 26.406
_diffrn_reflns_theta_min 1.992
_diffrn_source_current 1.4
_diffrn_source_power 0.07
_diffrn_source_voltage 50.0
_diffrn_standards_number 0
_exptl_absorpt_coefficient_mu 0.067
_exptl_absorpt_correction_T_max 0.7512
_exptl_absorpt_correction_T_min 0.6242
_exptl_absorpt_correction_type multi-scan
_exptl_absorpt_process_details
;
SADABS-2016/2 (Bruker,2016/2) was used for absorption correction.
wR2(int) was 0.0805 before and 0.0516 after correction.
The Ratio of minimum to maximum transmission is 0.8309.
The \l/2 correction factor is Not present.
;
_exptl_crystal_colour colourless
_exptl_crystal_colour_primary colourless
_exptl_crystal_density_diffrn 1.132
_exptl_crystal_description block
_exptl_crystal_F_000 596
_exptl_crystal_size_max 0.12
_exptl_crystal_size_mid 0.11
_exptl_crystal_size_min 0.1
_refine_diff_density_max 0.254
_refine_diff_density_min -0.253
_refine_diff_density_rms 0.042
_refine_ls_extinction_method none
_refine_ls_goodness_of_fit_ref 1.042
_refine_ls_hydrogen_treatment constr
_refine_ls_matrix_type full
_refine_ls_number_parameters 397
_refine_ls_number_reflns 6782
_refine_ls_number_restraints 0
_refine_ls_restrained_S_all 1.042
_refine_ls_R_factor_all 0.0447
_refine_ls_R_factor_gt 0.0413
_refine_ls_shift/su_max 0.001
_refine_ls_shift/su_mean 0.000
_refine_ls_structure_factor_coef Fsqd
_refine_ls_weighting_details 'w=1/[\s^2^(Fo^2^)+(0.0521P)^2^+0.4956P] where P=(Fo^2^+2Fc^2^)/3'
_refine_ls_weighting_scheme calc
_refine_ls_wR_factor_gt 0.1062
_refine_ls_wR_factor_ref 0.1089
_reflns_Friedel_coverage 0.000
_reflns_number_gt 6136
_reflns_number_total 6782
_reflns_threshold_expression 'I > 2\s(I)'
_cod_data_source_file d3nj03233g2.cif
_cod_data_source_block 11_sq
_cod_depositor_comments 'Adding full bibliography for 7062736.cif.'
_cod_database_code 7062736
_shelx_shelxl_version_number 2018/3
_shelx_space_group_comment
;
The symmetry employed for this shelxl refinement is uniquely defined
by the following loop, which should always be used as a source of
symmetry information in preference to the above space-group names.
They are only intended as comments.
;
_olex2_refinement_description
;
1. Fixed Uiso
 At 1.2 times of:
  All C(H) groups, All N(H) groups
2.a Ternary CH refined with riding coordinates:
 C9(H9), C24(H24)
2.b Aromatic/amide H refined with riding coordinates:
 N1(H1), N2(H2), N3(H3), N4(H4), C3(H3A), C4(H4A), C5(H5), C6(H6), C8(H8),
 C11(H11), C14(H14), C15(H15), C16(H16), C17(H17), C19(H19), C20(H20), C22(H22),
  C23(H23), C26(H26), C29(H29), C30(H30), C31(H31), C32(H32), C34(H34),
 C36(H36), C37(H37), C38(H38), C39(H39)
;
_platon_squeeze_void_probe_radius 1.20
_olex2_submission_special_instructions 'No special instructions were received'

loop_
_space_group_symop_operation_xyz
'x, y, z'
'-x, -y, -z'

loop_
_atom_site_label
_atom_site_type_symbol
_atom_site_fract_x
_atom_site_fract_y
_atom_site_fract_z
_atom_site_U_iso_or_equiv
_atom_site_adp_type
_atom_site_occupancy
_atom_site_site_symmetry_order
_atom_site_calc_flag
_atom_site_refinement_flags_posn
_atom_site_refinement_flags_adp
_atom_site_refinement_flags_occupancy
_atom_site_disorder_assembly
_atom_site_disorder_group
N1 N 0.44840(10) 0.64522(9) 0.92720(7) 0.0259(2) Uani 1 1 d . . . . .
H1 H 0.481179 0.658981 0.970703 0.031 Uiso 1 1 calc R U . . .
N2 N 0.80372(10) 0.30201(10) 0.70565(8) 0.0296(2) Uani 1 1 d . . . . .
H2 H 0.882197 0.280220 0.678472 0.036 Uiso 1 1 calc R U . . .
N3 N 0.20169(11) 1.21271(10) 0.38283(8) 0.0335(2) Uani 1 1 d . . . . .
H3 H 0.157365 1.249277 0.426413 0.040 Uiso 1 1 calc R U . . .
N4 N 0.73236(11) 1.01769(10) 0.21510(9) 0.0383(3) Uani 1 1 d . . . . .
H4 H 0.779665 1.066192 0.199043 0.046 Uiso 1 1 calc R U . . .
C1 C 0.59975(11) 0.42236(10) 0.73174(8) 0.0215(2) Uani 1 1 d . . . . .
C2 C 0.62607(11) 0.29612(10) 0.80862(8) 0.0219(2) Uani 1 1 d . . . . .
C3 C 0.55326(11) 0.23741(11) 0.89085(9) 0.0251(2) Uani 1 1 d . . . . .
H3A H 0.467110 0.284171 0.905258 0.030 Uiso 1 1 calc R U . . .
C4 C 0.60899(13) 0.11029(12) 0.95061(9) 0.0310(3) Uani 1 1 d . . . . .
H4A H 0.561178 0.070399 1.007468 0.037 Uiso 1 1 calc R U . . .
C5 C 0.73518(13) 0.03946(12) 0.92840(10) 0.0338(3) Uani 1 1 d . . . . .
H5 H 0.770561 -0.048025 0.969845 0.041 Uiso 1 1 calc R U . . .
C6 C 0.80882(12) 0.09413(11) 0.84775(10) 0.0312(3) Uani 1 1 d . . . . .
H6 H 0.893841 0.045670 0.832618 0.037 Uiso 1 1 calc R U . . .
C7 C 0.75397(11) 0.22340(11) 0.78901(9) 0.0258(2) Uani 1 1 d . . . . .
C8 C 0.70982(11) 0.42098(11) 0.67171(9) 0.0269(2) Uani 1 1 d . . . . .
H8 H 0.720397 0.491919 0.614559 0.032 Uiso 1 1 calc R U . . .
C9 C 0.47144(10) 0.52954(10) 0.71892(8) 0.0197(2) Uani 1 1 d . . . . .
H9 H 0.404522 0.492592 0.722952 0.024 Uiso 1 1 calc R U . . .
C10 C 0.43704(10) 0.58170(10) 0.80360(8) 0.0200(2) Uani 1 1 d . . . . .
C11 C 0.51870(11) 0.58489(11) 0.86103(8) 0.0239(2) Uani 1 1 d . . . . .
H11 H 0.610041 0.550716 0.856096 0.029 Uiso 1 1 calc R U . . .
C12 C 0.30824(11) 0.64466(10) 0.83521(8) 0.0210(2) Uani 1 1 d . . . . .
C13 C 0.31944(11) 0.68046(10) 0.91473(8) 0.0226(2) Uani 1 1 d . . . . .
C14 C 0.21134(12) 0.74311(11) 0.96420(9) 0.0281(3) Uani 1 1 d . . . . .
H14 H 0.219803 0.764266 1.018893 0.034 Uiso 1 1 calc R U . . .
C15 C 0.09202(12) 0.77282(12) 0.93020(10) 0.0319(3) Uani 1 1 d . . . . .
H15 H 0.017108 0.816368 0.961732 0.038 Uiso 1 1 calc R U . . .
C16 C 0.07820(12) 0.74049(12) 0.85028(10) 0.0333(3) Uani 1 1 d . . . . .
H16 H -0.005357 0.762894 0.828491 0.040 Uiso 1 1 calc R U . . .
C17 C 0.18524(11) 0.67629(11) 0.80297(9) 0.0275(2) Uani 1 1 d . . . . .
H17 H 0.175498 0.653944 0.749370 0.033 Uiso 1 1 calc R U . . .
C18 C 0.46309(10) 0.63503(10) 0.61396(8) 0.0199(2) Uani 1 1 d . . . . .
C19 C 0.52245(11) 0.72456(11) 0.59170(8) 0.0240(2) Uani 1 1 d . . . . .
H19 H 0.568319 0.720318 0.642952 0.029 Uiso 1 1 calc R U . . .
C20 C 0.51529(11) 0.81945(11) 0.49585(9) 0.0248(2) Uani 1 1 d . . . . .
H20 H 0.557922 0.878382 0.481826 0.030 Uiso 1 1 calc R U . . .
C21 C 0.44658(11) 0.83007(10) 0.41952(8) 0.0218(2) Uani 1 1 d . . . . .
C22 C 0.38885(12) 0.74033(11) 0.44134(9) 0.0285(3) Uani 1 1 d . . . . .
H22 H 0.342608 0.744939 0.390147 0.034 Uiso 1 1 calc R U . . .
C23 C 0.39755(12) 0.64366(11) 0.53698(9) 0.0278(3) Uani 1 1 d . . . . .
H23 H 0.358084 0.582555 0.549927 0.033 Uiso 1 1 calc R U . . .
C24 C 0.43355(11) 0.93870(10) 0.31591(8) 0.0228(2) Uani 1 1 d . . . . .
H24 H 0.399555 0.917379 0.268359 0.027 Uiso 1 1 calc R U . . .
C25 C 0.56367(11) 0.94960(10) 0.27232(8) 0.0239(2) Uani 1 1 d . . . . .
C26 C 0.60618(13) 1.04718(12) 0.25227(10) 0.0333(3) Uani 1 1 d . . . . .
H26 H 0.556246 1.124517 0.262386 0.040 Uiso 1 1 calc R U . . .
C27 C 0.77228(12) 0.90053(11) 0.20717(9) 0.0276(3) Uani 1 1 d . . . . .
C28 C 0.66926(11) 0.85337(10) 0.24486(8) 0.0229(2) Uani 1 1 d . . . . .
C29 C 0.68593(12) 0.73238(11) 0.24791(9) 0.0281(3) Uani 1 1 d . . . . .
H29 H 0.619060 0.697313 0.274715 0.034 Uiso 1 1 calc R U . . .
C30 C 0.80154(13) 0.66491(12) 0.21117(11) 0.0358(3) Uani 1 1 d . . . . .
H30 H 0.813510 0.583052 0.212531 0.043 Uiso 1 1 calc R U . . .
C31 C 0.90120(13) 0.71513(12) 0.17203(10) 0.0368(3) Uani 1 1 d . . . . .
H31 H 0.979074 0.667151 0.146462 0.044 Uiso 1 1 calc R U . . .
C32 C 0.88861(12) 0.83262(12) 0.16986(10) 0.0336(3) Uani 1 1 d . . . . .
H32 H 0.956615 0.866199 0.143912 0.040 Uiso 1 1 calc R U . . .
C33 C 0.33762(11) 1.06276(11) 0.32220(8) 0.0236(2) Uani 1 1 d . . . . .
C34 C 0.28384(12) 1.08840(12) 0.40828(9) 0.0293(3) Uani 1 1 d . . . . .
H34 H 0.300763 1.028781 0.476209 0.035 Uiso 1 1 calc R U . . .
C35 C 0.20038(12) 1.27035(11) 0.27791(9) 0.0277(3) Uani 1 1 d . . . . .
C36 C 0.13271(13) 1.39416(12) 0.21555(11) 0.0350(3) Uani 1 1 d . . . . .
H36 H 0.077244 1.455007 0.244095 0.042 Uiso 1 1 calc R U . . .
C37 C 0.14892(13) 1.42540(12) 0.11114(10) 0.0342(3) Uani 1 1 d . . . . .
H37 H 0.103796 1.509148 0.067094 0.041 Uiso 1 1 calc R U . . .
C38 C 0.23096(12) 1.33564(12) 0.06867(9) 0.0307(3) Uani 1 1 d . . . . .
H38 H 0.239776 1.359491 -0.003529 0.037 Uiso 1 1 calc R U . . .
C39 C 0.29911(11) 1.21308(11) 0.13033(9) 0.0262(2) Uani 1 1 d . . . . .
H39 H 0.354930 1.153202 0.100977 0.031 Uiso 1 1 calc R U . . .
C40 C 0.28446(11) 1.17857(10) 0.23698(9) 0.0230(2) Uani 1 1 d . . . . .

loop_
_atom_site_aniso_label
_atom_site_aniso_U_11
_atom_site_aniso_U_22
_atom_site_aniso_U_33
_atom_site_aniso_U_23
_atom_site_aniso_U_13
_atom_site_aniso_U_12
N1 0.0317(5) 0.0285(5) 0.0211(5) -0.0116(4) -0.0036(4) -0.0102(4)
N2 0.0246(5) 0.0285(5) 0.0302(5) -0.0112(4) 0.0009(4) -0.0039(4)
N3 0.0368(6) 0.0309(6) 0.0280(5) -0.0162(5) -0.0022(4) -0.0005(5)
N4 0.0400(6) 0.0230(5) 0.0495(7) -0.0110(5) 0.0131(5) -0.0178(5)
C1 0.0261(6) 0.0202(5) 0.0190(5) -0.0080(4) -0.0027(4) -0.0071(4)
C2 0.0262(6) 0.0210(5) 0.0201(5) -0.0086(4) -0.0059(4) -0.0063(4)
C3 0.0291(6) 0.0245(6) 0.0239(5) -0.0086(5) -0.0046(4) -0.0100(5)
C4 0.0398(7) 0.0264(6) 0.0274(6) -0.0038(5) -0.0082(5) -0.0153(5)
C5 0.0430(7) 0.0197(6) 0.0359(7) -0.0041(5) -0.0180(6) -0.0068(5)
C6 0.0302(6) 0.0242(6) 0.0376(7) -0.0119(5) -0.0117(5) -0.0020(5)
C7 0.0274(6) 0.0249(6) 0.0259(6) -0.0108(5) -0.0067(4) -0.0058(5)
C8 0.0292(6) 0.0239(6) 0.0240(6) -0.0076(5) -0.0001(4) -0.0071(5)
C9 0.0235(5) 0.0180(5) 0.0183(5) -0.0063(4) -0.0014(4) -0.0079(4)
C10 0.0252(5) 0.0164(5) 0.0161(5) -0.0038(4) -0.0007(4) -0.0073(4)
C11 0.0267(6) 0.0231(5) 0.0208(5) -0.0074(4) -0.0013(4) -0.0078(4)
C12 0.0269(6) 0.0166(5) 0.0187(5) -0.0046(4) -0.0001(4) -0.0091(4)
C13 0.0303(6) 0.0182(5) 0.0177(5) -0.0037(4) 0.0001(4) -0.0104(4)
C14 0.0388(7) 0.0222(6) 0.0209(5) -0.0081(4) 0.0051(5) -0.0108(5)
C15 0.0320(6) 0.0244(6) 0.0314(6) -0.0093(5) 0.0098(5) -0.0079(5)
C16 0.0253(6) 0.0316(7) 0.0393(7) -0.0105(5) 0.0001(5) -0.0093(5)
C17 0.0276(6) 0.0273(6) 0.0302(6) -0.0116(5) -0.0025(5) -0.0102(5)
C18 0.0236(5) 0.0171(5) 0.0183(5) -0.0069(4) -0.0007(4) -0.0059(4)
C19 0.0295(6) 0.0243(6) 0.0214(5) -0.0078(4) -0.0042(4) -0.0117(5)
C20 0.0319(6) 0.0226(6) 0.0233(5) -0.0064(4) -0.0020(4) -0.0147(5)
C21 0.0264(5) 0.0187(5) 0.0186(5) -0.0063(4) -0.0003(4) -0.0068(4)
C22 0.0413(7) 0.0276(6) 0.0211(5) -0.0049(5) -0.0089(5) -0.0172(5)
C23 0.0399(7) 0.0243(6) 0.0244(6) -0.0050(5) -0.0065(5) -0.0182(5)
C24 0.0283(6) 0.0182(5) 0.0190(5) -0.0051(4) -0.0011(4) -0.0068(4)
C25 0.0301(6) 0.0176(5) 0.0184(5) -0.0034(4) -0.0004(4) -0.0062(4)
C26 0.0381(7) 0.0197(6) 0.0367(7) -0.0089(5) 0.0091(5) -0.0110(5)
C27 0.0317(6) 0.0204(6) 0.0230(5) -0.0016(4) -0.0007(5) -0.0081(5)
C28 0.0273(6) 0.0194(5) 0.0171(5) -0.0032(4) -0.0042(4) -0.0052(4)
C29 0.0307(6) 0.0236(6) 0.0304(6) -0.0106(5) -0.0043(5) -0.0075(5)
C30 0.0384(7) 0.0244(6) 0.0408(7) -0.0148(5) -0.0032(6) -0.0033(5)
C31 0.0308(7) 0.0284(6) 0.0351(7) -0.0087(5) 0.0017(5) 0.0019(5)
C32 0.0286(6) 0.0292(6) 0.0299(6) -0.0019(5) 0.0008(5) -0.0068(5)
C33 0.0270(6) 0.0212(5) 0.0210(5) -0.0062(4) -0.0011(4) -0.0081(4)
C34 0.0331(6) 0.0276(6) 0.0225(6) -0.0089(5) -0.0020(5) -0.0055(5)
C35 0.0288(6) 0.0259(6) 0.0288(6) -0.0122(5) -0.0042(5) -0.0060(5)
C36 0.0354(7) 0.0240(6) 0.0418(7) -0.0146(5) -0.0094(5) 0.0000(5)
C37 0.0356(7) 0.0218(6) 0.0386(7) -0.0038(5) -0.0125(5) -0.0056(5)
C38 0.0336(6) 0.0292(6) 0.0255(6) -0.0035(5) -0.0047(5) -0.0122(5)
C39 0.0277(6) 0.0249(6) 0.0245(6) -0.0076(5) -0.0007(4) -0.0091(5)
C40 0.0238(5) 0.0196(5) 0.0250(6) -0.0074(4) -0.0018(4) -0.0072(4)

loop_
_atom_type_symbol
_atom_type_description
_atom_type_scat_dispersion_real
_atom_type_scat_dispersion_imag
_atom_type_scat_source
C C 0.0033 0.0016 'International Tables Vol C Tables 4.2.6.8 and 6.1.1.4'
H H 0.0000 0.0000 'International Tables Vol C Tables 4.2.6.8 and 6.1.1.4'
N N 0.0061 0.0033 'International Tables Vol C Tables 4.2.6.8 and 6.1.1.4'

loop_
_geom_angle_atom_site_label_1
_geom_angle_atom_site_label_2
_geom_angle_atom_site_label_3
_geom_angle
_geom_angle_site_symmetry_1
_geom_angle_site_symmetry_3
_geom_angle_publ_flag
C11 N1 H1 125.3 . . ?
C13 N1 H1 125.3 . . ?
C13 N1 C11 109.44(9) . . ?
C7 N2 H2 125.7 . . ?
C7 N2 C8 108.54(10) . . ?
C8 N2 H2 125.7 . . ?
C34 N3 H3 125.6 . . ?
C35 N3 H3 125.6 . . ?
C35 N3 C34 108.72(10) . . ?
C26 N4 H4 125.5 . . ?
C27 N4 H4 125.5 . . ?
C27 N4 C26 109.07(10) . . ?
C2 C1 C9 125.32(10) . . ?
C8 C1 C2 106.18(10) . . ?
C8 C1 C9 128.39(10) . . ?
C3 C2 C1 133.88(11) . . ?
C3 C2 C7 119.02(10) . . ?
C7 C2 C1 107.08(10) . . ?
C2 C3 H3A 120.5 . . ?
C4 C3 C2 118.96(11) . . ?
C4 C3 H3A 120.5 . . ?
C3 C4 H4A 119.5 . . ?
C3 C4 C5 120.96(12) . . ?
C5 C4 H4A 119.5 . . ?
C4 C5 H5 119.3 . . ?
C6 C5 C4 121.45(11) . . ?
C6 C5 H5 119.3 . . ?
C5 C6 H6 121.2 . . ?
C5 C6 C7 117.67(12) . . ?
C7 C6 H6 121.2 . . ?
N2 C7 C2 107.65(10) . . ?
N2 C7 C6 130.44(11) . . ?
C6 C7 C2 121.90(11) . . ?
N2 C8 H8 124.7 . . ?
C1 C8 N2 110.54(10) . . ?
C1 C8 H8 124.7 . . ?
C1 C9 H9 106.6 . . ?
C1 C9 C10 113.13(9) . . ?
C1 C9 C18 111.96(9) . . ?
C10 C9 H9 106.6 . . ?
C10 C9 C18 111.49(8) . . ?
C18 C9 H9 106.6 . . ?
C11 C10 C9 128.00(10) . . ?
C11 C10 C12 106.67(9) . . ?
C12 C10 C9 125.26(10) . . ?
N1 C11 H11 125.2 . . ?
C10 C11 N1 109.68(10) . . ?
C10 C11 H11 125.2 . . ?
C13 C12 C10 106.92(10) . . ?
C17 C12 C10 134.09(10) . . ?
C17 C12 C13 118.97(10) . . ?
N1 C13 C12 107.24(10) . . ?
N1 C13 C14 130.71(11) . . ?
C14 C13 C12 122.03(11) . . ?
C13 C14 H14 121.4 . . ?
C15 C14 C13 117.26(11) . . ?
C15 C14 H14 121.4 . . ?
C14 C15 H15 119.1 . . ?
C14 C15 C16 121.89(11) . . ?
C16 C15 H15 119.1 . . ?
C15 C16 H16 119.7 . . ?
C17 C16 C15 120.64(12) . . ?
C17 C16 H16 119.7 . . ?
C12 C17 H17 120.4 . . ?
C16 C17 C12 119.18(11) . . ?
C16 C17 H17 120.4 . . ?
C19 C18 C9 121.15(9) . . ?
C23 C18 C9 120.80(10) . . ?
C23 C18 C19 118.04(10) . . ?
C18 C19 H19 119.6 . . ?
C20 C19 C18 120.77(10) . . ?
C20 C19 H19 119.6 . . ?
C19 C20 H20 119.4 . . ?
C19 C20 C21 121.13(10) . . ?
C21 C20 H20 119.4 . . ?
C20 C21 C24 120.83(10) . . ?
C22 C21 C20 118.04(10) . . ?
C22 C21 C24 121.12(10) . . ?
C21 C22 H22 119.5 . . ?
C21 C22 C23 120.99(10) . . ?
C23 C22 H22 119.5 . . ?
C18 C23 C22 121.00(10) . . ?
C18 C23 H23 119.5 . . ?
C22 C23 H23 119.5 . . ?
C21 C24 H24 107.5 . . ?
C25 C24 C21 110.70(9) . . ?
C25 C24 H24 107.5 . . ?
C25 C24 C33 112.11(9) . . ?
C33 C24 C21 111.40(9) . . ?
C33 C24 H24 107.5 . . ?
C26 C25 C24 128.61(11) . . ?
C26 C25 C28 106.28(10) . . ?
C28 C25 C24 125.10(10) . . ?
N4 C26 H26 124.9 . . ?
C25 C26 N4 110.17(11) . . ?
C25 C26 H26 124.9 . . ?
N4 C27 C28 107.06(10) . . ?
N4 C27 C32 130.66(12) . . ?
C32 C27 C28 122.27(11) . . ?
C27 C28 C25 107.35(10) . . ?
C29 C28 C25 133.80(11) . . ?
C29 C28 C27 118.84(11) . . ?
C28 C29 H29 120.6 . . ?
C30 C29 C28 118.81(12) . . ?
C30 C29 H29 120.6 . . ?
C29 C30 H30 119.4 . . ?
C29 C30 C31 121.19(12) . . ?
C31 C30 H30 119.4 . . ?
C30 C31 H31 119.3 . . ?
C32 C31 C30 121.33(12) . . ?
C32 C31 H31 119.3 . . ?
C27 C32 H32 121.2 . . ?
C31 C32 C27 117.52(12) . . ?
C31 C32 H32 121.2 . . ?
C34 C33 C24 127.64(10) . . ?
C34 C33 C40 106.12(10) . . ?
C40 C33 C24 126.24(10) . . ?
N3 C34 H34 124.7 . . ?
C33 C34 N3 110.53(11) . . ?
C33 C34 H34 124.7 . . ?
N3 C35 C36 130.52(11) . . ?
N3 C35 C40 107.48(10) . . ?
C36 C35 C40 122.00(11) . . ?
C35 C36 H36 121.1 . . ?
C37 C36 C35 117.85(12) . . ?
C37 C36 H36 121.1 . . ?
C36 C37 H37 119.4 . . ?
C36 C37 C38 121.21(11) . . ?
C38 C37 H37 119.4 . . ?
C37 C38 H38 119.5 . . ?
C39 C38 C37 121.06(11) . . ?
C39 C38 H38 119.5 . . ?
C38 C39 H39 120.5 . . ?
C38 C39 C40 118.97(11) . . ?
C40 C39 H39 120.5 . . ?
C35 C40 C33 107.14(10) . . ?
C39 C40 C33 133.96(10) . . ?
C39 C40 C35 118.90(10) . . ?

loop_
_geom_bond_atom_site_label_1
_geom_bond_atom_site_label_2
_geom_bond_distance
_geom_bond_site_symmetry_2
_geom_bond_publ_flag
N1 H1 0.8800 . ?
N1 C11 1.3785(14) . ?
N1 C13 1.3717(15) . ?
N2 H2 0.8800 . ?
N2 C7 1.3747(16) . ?
N2 C8 1.3817(15) . ?
N3 H3 0.8800 . ?
N3 C34 1.3770(16) . ?
N3 C35 1.3768(16) . ?
N4 H4 0.8800 . ?
N4 C26 1.3797(17) . ?
N4 C27 1.3732(16) . ?
C1 C2 1.4409(15) . ?
C1 C8 1.3648(16) . ?
C1 C9 1.5123(15) . ?
C2 C3 1.4040(16) . ?
C2 C7 1.4160(16) . ?
C3 H3A 0.9500 . ?
C3 C4 1.3847(17) . ?
C4 H4A 0.9500 . ?
C4 C5 1.4047(19) . ?
C5 H5 0.9500 . ?
C5 C6 1.379(2) . ?
C6 H6 0.9500 . ?
C6 C7 1.3985(17) . ?
C8 H8 0.9500 . ?
C9 H9 1.0000 . ?
C9 C10 1.5124(14) . ?
C9 C18 1.5227(14) . ?
C10 C11 1.3669(16) . ?
C10 C12 1.4396(15) . ?
C11 H11 0.9500 . ?
C12 C13 1.4174(15) . ?
C12 C17 1.4031(16) . ?
C13 C14 1.4010(16) . ?
C14 H14 0.9500 . ?
C14 C15 1.3805(19) . ?
C15 H15 0.9500 . ?
C15 C16 1.4055(19) . ?
C16 H16 0.9500 . ?
C16 C17 1.3851(17) . ?
C17 H17 0.9500 . ?
C18 C19 1.3953(15) . ?
C18 C23 1.3891(15) . ?
C19 H19 0.9500 . ?
C19 C20 1.3836(16) . ?
C20 H20 0.9500 . ?
C20 C21 1.3940(16) . ?
C21 C22 1.3853(16) . ?
C21 C24 1.5235(15) . ?
C22 H22 0.9500 . ?
C22 C23 1.3895(16) . ?
C23 H23 0.9500 . ?
C24 H24 1.0000 . ?
C24 C25 1.5120(16) . ?
C24 C33 1.5129(15) . ?
C25 C26 1.3585(17) . ?
C25 C28 1.4397(15) . ?
C26 H26 0.9500 . ?
C27 C28 1.4116(17) . ?
C27 C32 1.3947(17) . ?
C28 C29 1.4016(16) . ?
C29 H29 0.9500 . ?
C29 C30 1.3839(17) . ?
C30 H30 0.9500 . ?
C30 C31 1.400(2) . ?
C31 H31 0.9500 . ?
C31 C32 1.3767(19) . ?
C32 H32 0.9500 . ?
C33 C34 1.3665(16) . ?
C33 C40 1.4412(15) . ?
C34 H34 0.9500 . ?
C35 C36 1.3946(17) . ?
C35 C40 1.4155(16) . ?
C36 H36 0.9500 . ?
C36 C37 1.3788(19) . ?
C37 H37 0.9500 . ?
C37 C38 1.4053(18) . ?
C38 H38 0.9500 . ?
C38 C39 1.3836(17) . ?
C39 H39 0.9500 . ?
C39 C40 1.4046(16) . ?

loop_
_geom_torsion_atom_site_label_1
_geom_torsion_atom_site_label_2
_geom_torsion_atom_site_label_3
_geom_torsion_atom_site_label_4
_geom_torsion
_geom_torsion_site_symmetry_1
_geom_torsion_site_symmetry_2
_geom_torsion_site_symmetry_3
_geom_torsion_site_symmetry_4
_geom_torsion_publ_flag
N1 C13 C14 C15 176.08(11) . . . . ?
N3 C35 C36 C37 -179.00(13) . . . . ?
N3 C35 C40 C33 -0.45(13) . . . . ?
N3 C35 C40 C39 179.08(11) . . . . ?
N4 C27 C28 C25 2.11(13) . . . . ?
N4 C27 C28 C29 -178.36(11) . . . . ?
N4 C27 C32 C31 179.72(13) . . . . ?
C1 C2 C3 C4 179.03(11) . . . . ?
C1 C2 C7 N2 1.07(12) . . . . ?
C1 C2 C7 C6 -177.56(10) . . . . ?
C1 C9 C10 C11 28.93(15) . . . . ?
C1 C9 C10 C12 -154.58(10) . . . . ?
C1 C9 C18 C19 -78.34(12) . . . . ?
C1 C9 C18 C23 100.68(12) . . . . ?
C2 C1 C8 N2 0.10(13) . . . . ?
C2 C1 C9 C10 70.52(13) . . . . ?
C2 C1 C9 C18 -162.49(10) . . . . ?
C2 C3 C4 C5 -1.62(17) . . . . ?
C3 C2 C7 N2 -179.91(10) . . . . ?
C3 C2 C7 C6 1.46(16) . . . . ?
C3 C4 C5 C6 1.18(19) . . . . ?
C4 C5 C6 C7 0.58(18) . . . . ?
C5 C6 C7 N2 179.82(12) . . . . ?
C5 C6 C7 C2 -1.90(17) . . . . ?
C7 N2 C8 C1 0.57(13) . . . . ?
C7 C2 C3 C4 0.33(16) . . . . ?
C8 N2 C7 C2 -1.01(13) . . . . ?
C8 N2 C7 C6 177.46(12) . . . . ?
C8 C1 C2 C3 -179.53(12) . . . . ?
C8 C1 C2 C7 -0.72(12) . . . . ?
C8 C1 C9 C10 -113.88(12) . . . . ?
C8 C1 C9 C18 13.12(16) . . . . ?
C9 C1 C2 C3 -3.11(19) . . . . ?
C9 C1 C2 C7 175.70(10) . . . . ?
C9 C1 C8 N2 -176.16(10) . . . . ?
C9 C10 C11 N1 177.49(10) . . . . ?
C9 C10 C12 C13 -178.78(10) . . . . ?
C9 C10 C12 C17 -0.23(19) . . . . ?
C9 C18 C19 C20 179.45(10) . . . . ?
C9 C18 C23 C22 179.51(11) . . . . ?
C10 C9 C18 C19 49.53(14) . . . . ?
C10 C9 C18 C23 -131.45(11) . . . . ?
C10 C12 C13 N1 2.23(12) . . . . ?
C10 C12 C13 C14 -179.26(10) . . . . ?
C10 C12 C17 C16 -179.01(12) . . . . ?
C11 N1 C13 C12 -1.98(12) . . . . ?
C11 N1 C13 C14 179.69(11) . . . . ?
C11 C10 C12 C13 -1.67(12) . . . . ?
C11 C10 C12 C17 176.88(12) . . . . ?
C12 C10 C11 N1 0.49(12) . . . . ?
C12 C13 C14 C15 -2.04(16) . . . . ?
C13 N1 C11 C10 0.94(13) . . . . ?
C13 C12 C17 C16 -0.59(17) . . . . ?
C13 C14 C15 C16 0.87(17) . . . . ?
C14 C15 C16 C17 0.41(19) . . . . ?
C15 C16 C17 C12 -0.54(18) . . . . ?
C17 C12 C13 N1 -176.58(10) . . . . ?
C17 C12 C13 C14 1.93(16) . . . . ?
C18 C9 C10 C11 -98.31(13) . . . . ?
C18 C9 C10 C12 78.17(13) . . . . ?
C18 C19 C20 C21 1.33(18) . . . . ?
C19 C18 C23 C22 -1.44(18) . . . . ?
C19 C20 C21 C22 -1.98(17) . . . . ?
C19 C20 C21 C24 176.94(10) . . . . ?
C20 C21 C22 C23 0.93(18) . . . . ?
C20 C21 C24 C25 49.98(14) . . . . ?
C20 C21 C24 C33 -75.48(13) . . . . ?
C21 C22 C23 C18 0.78(19) . . . . ?
C21 C24 C25 C26 -115.87(13) . . . . ?
C21 C24 C25 C28 63.26(14) . . . . ?
C21 C24 C33 C34 11.85(17) . . . . ?
C21 C24 C33 C40 -168.11(10) . . . . ?
C22 C21 C24 C25 -131.14(11) . . . . ?
C22 C21 C24 C33 103.40(13) . . . . ?
C23 C18 C19 C20 0.40(17) . . . . ?
C24 C21 C22 C23 -177.98(11) . . . . ?
C24 C25 C26 N4 178.53(11) . . . . ?
C24 C25 C28 C27 179.85(10) . . . . ?
C24 C25 C28 C29 0.4(2) . . . . ?
C24 C33 C34 N3 179.40(11) . . . . ?
C24 C33 C40 C35 -179.38(11) . . . . ?
C24 C33 C40 C39 1.2(2) . . . . ?
C25 C24 C33 C34 -112.83(13) . . . . ?
C25 C24 C33 C40 67.22(14) . . . . ?
C25 C28 C29 C30 177.57(12) . . . . ?
C26 N4 C27 C28 -2.58(14) . . . . ?
C26 N4 C27 C32 176.92(13) . . . . ?
C26 C25 C28 C27 -0.86(13) . . . . ?
C26 C25 C28 C29 179.71(13) . . . . ?
C27 N4 C26 C25 2.10(16) . . . . ?
C27 C28 C29 C30 -1.80(17) . . . . ?
C28 C25 C26 N4 -0.72(14) . . . . ?
C28 C27 C32 C31 -0.85(18) . . . . ?
C28 C29 C30 C31 0.39(19) . . . . ?
C29 C30 C31 C32 0.9(2) . . . . ?
C30 C31 C32 C27 -0.6(2) . . . . ?
C32 C27 C28 C25 -177.44(11) . . . . ?
C32 C27 C28 C29 2.08(17) . . . . ?
C33 C24 C25 C26 9.20(17) . . . . ?
C33 C24 C25 C28 -171.68(10) . . . . ?
C34 N3 C35 C36 179.73(13) . . . . ?
C34 N3 C35 C40 0.07(14) . . . . ?
C34 C33 C40 C35 0.66(13) . . . . ?
C34 C33 C40 C39 -178.76(13) . . . . ?
C35 N3 C34 C33 0.37(15) . . . . ?
C35 C36 C37 C38 0.0(2) . . . . ?
C36 C35 C40 C33 179.85(11) . . . . ?
C36 C35 C40 C39 -0.62(18) . . . . ?
C36 C37 C38 C39 -0.5(2) . . . . ?
C37 C38 C39 C40 0.54(18) . . . . ?
C38 C39 C40 C33 179.40(12) . . . . ?
C38 C39 C40 C35 0.02(17) . . . . ?
C40 C33 C34 N3 -0.64(14) . . . . ?
C40 C35 C36 C37 0.62(19) . . . . ?

loop_
_platon_squeeze_void_nr
_platon_squeeze_void_average_x
_platon_squeeze_void_average_y
_platon_squeeze_void_average_z
_platon_squeeze_void_volume
_platon_squeeze_void_count_electrons
_platon_squeeze_void_content
1 0.000 -0.095 0.500 284 70 ' '
